data_4326934
loop_
_publ_author_name
'Weiyin Yi'
'Jie Zhang'
'Meng Li'
'Zhenxia Chen'
'Xigeng Zhou'

_publ_section_title
;
 Synthesis, Structures, and Reactivity of Yttrium Alkyl and Alkynyl
 Complexes with Mixed TpMe2/Cp Ligands
;
_journal_name_full 'Inorganic Chemistry'
_journal_page_first 11813
_journal_page_last 11824
_journal_paper_doi 10.1021/ic2019499
_journal_volume 50
_journal_year 2011
_chemical_formula_sum 'C37 H46 B N7 S Y'
_chemical_formula_weight 720.59
_chemical_name_systematic
; 
 ? 
;
_space_group_IT_number 2
_symmetry_cell_setting triclinic
_symmetry_space_group_name_Hall '-P 1'
_symmetry_space_group_name_H-M 'P -1'
_atom_sites_solution_hydrogens geom
_atom_sites_solution_primary direct
_atom_sites_solution_secondary difmap
_audit_creation_method SHELXL-97
_cell_angle_alpha 72.488(4)
_cell_angle_beta 74.979(4)
_cell_angle_gamma 66.018(4)
_cell_formula_units_Z 2
_cell_length_a 10.703(4)
_cell_length_b 12.479(5)
_cell_length_c 16.059(6)
_cell_measurement_reflns_used 2489
_cell_measurement_temperature 293(2)
_cell_measurement_theta_max 24.21
_cell_measurement_theta_min 2.21
_cell_volume 1845.7(12)
_computing_cell_refinement 'Bruker SMART'
_computing_data_collection 'Bruker SMART'
_computing_data_reduction 'Bruker SAINT'
_computing_molecular_graphics 'Bruker SHELXTL'
_computing_publication_material 'Bruker SHELXTL'
_computing_structure_refinement 'SHELXL-97 (Sheldrick, 1997)'
_computing_structure_solution 'SHELXS-97 (Sheldrick, 1990)'
_diffrn_ambient_temperature 293(2)
_diffrn_measured_fraction_theta_full 0.982
_diffrn_measured_fraction_theta_max 0.982
_diffrn_measurement_device_type 'CCD area detector'
_diffrn_measurement_method 'phi and omega scans'
_diffrn_radiation_monochromator graphite
_diffrn_radiation_source 'fine-focus sealed tube'
_diffrn_radiation_type MoK\a
_diffrn_radiation_wavelength 0.71073
_diffrn_reflns_av_R_equivalents 0.1026
_diffrn_reflns_av_sigmaI/netI 0.1227
_diffrn_reflns_limit_h_max 11
_diffrn_reflns_limit_h_min -12
_diffrn_reflns_limit_k_max 10
_diffrn_reflns_limit_k_min -14
_diffrn_reflns_limit_l_max 17
_diffrn_reflns_limit_l_min -19
_diffrn_reflns_number 9149
_diffrn_reflns_theta_full 25.01
_diffrn_reflns_theta_max 25.01
_diffrn_reflns_theta_min 1.35
_exptl_absorpt_coefficient_mu 1.672
_exptl_absorpt_correction_T_max 0.8779
_exptl_absorpt_correction_T_min 0.6799
_exptl_absorpt_correction_type multi-scan
_exptl_absorpt_process_details sadabs
_exptl_crystal_colour yellow
_exptl_crystal_density_diffrn 1.297
_exptl_crystal_description sheet
_exptl_crystal_F_000 754
_exptl_crystal_size_max 0.25
_exptl_crystal_size_mid 0.10
_exptl_crystal_size_min 0.08
_refine_diff_density_max 0.947
_refine_diff_density_min -0.542
_refine_diff_density_rms 0.075
_refine_ls_extinction_method none
_refine_ls_goodness_of_fit_ref 0.977
_refine_ls_hydrogen_treatment mixed
_refine_ls_matrix_type full
_refine_ls_number_parameters 427
_refine_ls_number_reflns 6388
_refine_ls_number_restraints 4
_refine_ls_restrained_S_all 0.977
_refine_ls_R_factor_all 0.0825
_refine_ls_R_factor_gt 0.0542
_refine_ls_shift/su_max 0.001
_refine_ls_shift/su_mean 0.000
_refine_ls_structure_factor_coef Fsqd
_refine_ls_weighting_details 'calc w=1/[\s^2^(Fo^2^)+(0.0420P)^2^+0.0000P] where P=(Fo^2^+2Fc^2^)/3'
_refine_ls_weighting_scheme calc
_refine_ls_wR_factor_gt 0.1173
_refine_ls_wR_factor_ref 0.1233
_reflns_number_gt 4171
_reflns_number_total 6388
_reflns_threshold_expression >2sigma(I)
_cod_data_source_file ic2019499_si_002_06.cif
_cod_data_source_block a00715bm
_cod_database_code 4326934

loop_
_symmetry_equiv_pos_as_xyz
'x, y, z'
'-x, -y, -z'

loop_
_atom_site_label
_atom_site_type_symbol
_atom_site_fract_x
_atom_site_fract_y
_atom_site_fract_z
_atom_site_U_iso_or_equiv
_atom_site_adp_type
_atom_site_occupancy
_atom_site_symmetry_multiplicity
_atom_site_calc_flag
_atom_site_refinement_flags
Y1 Y 0.67978(4) 0.59001(4) 0.72654(3) 0.04030(15) Uani 1 1 d .
S1 S 0.68232(13) 0.39213(11) 0.67592(8) 0.0575(3) Uani 1 1 d .
B1 B 0.7697(5) 0.8251(5) 0.5930(3) 0.0463(13) Uani 1 1 d D
H1B H 0.811(4) 0.895(3) 0.555(2) 0.056 Uiso 1 1 d D
N1 N 0.6836(3) 0.8543(3) 0.6830(2) 0.0446(9) Uani 1 1 d .
N2 N 0.5871(4) 0.8016(3) 0.7308(2) 0.0463(9) Uani 1 1 d .
N3 N 0.6785(3) 0.8092(3) 0.5414(2) 0.0441(9) Uani 1 1 d .
N4 N 0.6261(3) 0.7170(3) 0.5733(2) 0.0430(9) Uani 1 1 d .
N5 N 0.9027(4) 0.7116(3) 0.6004(2) 0.0475(9) Uani 1 1 d .
N6 N 0.8951(4) 0.5989(3) 0.6327(2) 0.0469(9) Uani 1 1 d .
N7 N 0.4670(3) 0.5520(3) 0.7468(2) 0.0407(8) Uani 1 1 d .
C1 C 0.5099(4) 0.4523(4) 0.7208(3) 0.0453(11) Uani 1 1 d .
C2 C 0.3261(4) 0.6044(4) 0.7849(3) 0.0447(11) Uani 1 1 d .
C3 C 0.2786(5) 0.5684(5) 0.8714(3) 0.0619(14) Uani 1 1 d .
H3A H 0.3390 0.5065 0.9072 0.074 Uiso 1 1 calc R
C4 C 0.1438(7) 0.6212(6) 0.9074(4) 0.0805(17) Uani 1 1 d .
H4A H 0.1146 0.5963 0.9674 0.097 Uiso 1 1 calc R
C5 C 0.0548(6) 0.7076(7) 0.8574(5) 0.096(2) Uani 1 1 d .
H5A H -0.0379 0.7400 0.8814 0.115 Uiso 1 1 calc R
C6 C 0.0994(7) 0.7485(7) 0.7709(5) 0.132(3) Uani 1 1 d .
H6A H 0.0379 0.8118 0.7366 0.159 Uiso 1 1 calc R
C7 C 0.2363(6) 0.6967(6) 0.7330(4) 0.104(3) Uani 1 1 d .
H7A H 0.2663 0.7243 0.6736 0.125 Uiso 1 1 calc R
C8 C 0.4153(5) 0.3848(4) 0.7250(3) 0.0543(12) Uani 1 1 d .
H8A H 0.3284 0.4428 0.7067 0.065 Uiso 1 1 calc R
H8B H 0.4586 0.3328 0.6832 0.065 Uiso 1 1 calc R
C9 C 0.3852(5) 0.3098(4) 0.8154(3) 0.0469(11) Uani 1 1 d .
C10 C 0.2527(6) 0.3098(5) 0.8494(4) 0.0729(15) Uani 1 1 d .
H10A H 0.1818 0.3587 0.8164 0.088 Uiso 1 1 calc R
C11 C 0.2224(8) 0.2404(7) 0.9295(4) 0.095(2) Uani 1 1 d .
H11A H 0.1326 0.2409 0.9500 0.114 Uiso 1 1 calc R
C12 C 0.3245(9) 0.1700(6) 0.9799(4) 0.091(2) Uani 1 1 d .
H12A H 0.3041 0.1236 1.0352 0.110 Uiso 1 1 calc R
C13 C 0.4572(7) 0.1683(5) 0.9483(4) 0.0777(17) Uani 1 1 d .
H13A H 0.5266 0.1209 0.9827 0.093 Uiso 1 1 calc R
C14 C 0.4891(5) 0.2371(4) 0.8652(3) 0.0589(13) Uani 1 1 d .
H14A H 0.5796 0.2339 0.8436 0.071 Uiso 1 1 calc R
C15 C 0.6349(5) 0.5474(5) 0.9027(3) 0.0617(14) Uani 1 1 d .
H15A H 0.5439 0.5821 0.9286 0.074 Uiso 1 1 calc R
C16 C 0.6941(7) 0.4350(5) 0.8835(3) 0.0706(16) Uani 1 1 d .
H16A H 0.6504 0.3800 0.8951 0.085 Uiso 1 1 calc R
C17 C 0.8314(6) 0.4183(5) 0.8435(3) 0.0718(16) Uani 1 1 d .
H17A H 0.8945 0.3506 0.8231 0.086 Uiso 1 1 calc R
C18 C 0.8568(6) 0.5209(5) 0.8396(3) 0.0665(15) Uani 1 1 d .
H18A H 0.9400 0.5339 0.8166 0.080 Uiso 1 1 calc R
C19 C 0.7355(6) 0.6000(5) 0.8763(3) 0.0622(14) Uani 1 1 d .
H19A H 0.7233 0.6756 0.8824 0.075 Uiso 1 1 calc R
C20 C 0.7477(6) 1.0280(5) 0.6796(4) 0.0801(17) Uani 1 1 d .
H20A H 0.8182 0.9990 0.6324 0.120 Uiso 1 1 calc R
H20B H 0.7902 1.0273 0.7257 0.120 Uiso 1 1 calc R
H20C H 0.6888 1.1087 0.6576 0.120 Uiso 1 1 calc R
C21 C 0.6638(5) 0.9492(4) 0.7155(3) 0.0519(12) Uani 1 1 d .
C22 C 0.5530(5) 0.9596(4) 0.7826(3) 0.0598(13) Uani 1 1 d .
H22A H 0.5158 1.0170 0.8168 0.072 Uiso 1 1 calc R
C23 C 0.5075(5) 0.8674(4) 0.7895(3) 0.0516(12) Uani 1 1 d .
C24 C 0.3895(5) 0.8379(5) 0.8511(3) 0.0748(16) Uani 1 1 d .
H24A H 0.3836 0.7689 0.8399 0.112 Uiso 1 1 calc R
H24B H 0.3049 0.9051 0.8422 0.112 Uiso 1 1 calc R
H24C H 0.4041 0.8206 0.9110 0.112 Uiso 1 1 calc R
C25 C 0.6867(6) 0.9756(5) 0.4093(3) 0.0727(16) Uani 1 1 d .
H25A H 0.7378 0.9911 0.4426 0.109 Uiso 1 1 calc R
H25B H 0.6053 1.0451 0.3972 0.109 Uiso 1 1 calc R
H25C H 0.7436 0.9578 0.3547 0.109 Uiso 1 1 calc R
C26 C 0.6454(5) 0.8713(4) 0.4613(3) 0.0500(12) Uani 1 1 d .
C27 C 0.5722(5) 0.8176(4) 0.4397(3) 0.0552(13) Uani 1 1 d .
H27A H 0.5374 0.8397 0.3872 0.066 Uiso 1 1 calc R
C28 C 0.5600(4) 0.7254(4) 0.5100(3) 0.0466(11) Uani 1 1 d .
C29 C 0.4903(5) 0.6404(5) 0.5180(3) 0.0612(14) Uani 1 1 d .
H29A H 0.4986 0.5846 0.5743 0.092 Uiso 1 1 calc R
H29B H 0.5332 0.5973 0.4715 0.092 Uiso 1 1 calc R
H29C H 0.3942 0.6846 0.5134 0.092 Uiso 1 1 calc R
C30 C 1.0768(5) 0.8066(5) 0.5118(4) 0.090(2) Uani 1 1 d .
H30A H 1.0004 0.8794 0.5197 0.135 Uiso 1 1 calc R
H30B H 1.1053 0.8075 0.4499 0.135 Uiso 1 1 calc R
H30C H 1.1527 0.8009 0.5364 0.135 Uiso 1 1 calc R
C31 C 1.0333(5) 0.7005(5) 0.5579(3) 0.0560(13) Uani 1 1 d .
C32 C 1.1078(5) 0.5813(5) 0.5640(3) 0.0609(14) Uani 1 1 d .
H32A H 1.2006 0.5474 0.5411 0.073 Uiso 1 1 calc R
C33 C 1.0210(5) 0.5206(4) 0.6101(3) 0.0522(12) Uani 1 1 d .
C34 C 1.0520(5) 0.3886(5) 0.6320(4) 0.0715(15) Uani 1 1 d .
H34A H 0.9708 0.3719 0.6650 0.107 Uiso 1 1 calc R
H34B H 1.1256 0.3486 0.6668 0.107 Uiso 1 1 calc R
H34C H 1.0796 0.3601 0.5784 0.107 Uiso 1 1 calc R
C35 C 0.9870(14) 0.0851(10) 0.8077(8) 0.229(6) Uani 1 1 d D
H35A H 0.9246 0.1242 0.7652 0.344 Uiso 1 1 calc R
H35B H 1.0504 0.0091 0.7953 0.344 Uiso 1 1 calc R
H35C H 1.0376 0.1348 0.8046 0.344 Uiso 1 1 calc R
C36 C 0.9060(11) 0.0651(13) 0.8987(11) 0.262(9) Uani 1 1 d D
H36A H 0.8507 0.0179 0.9029 0.314 Uiso 1 1 calc R
H36B H 0.8454 0.1410 0.9144 0.314 Uiso 1 1 calc R
C37 C 1.0165(17) -0.0025(18) 0.9574(6) 0.281(10) Uani 1 1 d D
H37A H 1.0512 -0.0865 0.9547 0.338 Uiso 1 1 calc R
H37B H 1.0926 0.0265 0.9317 0.338 Uiso 1 1 calc R

loop_
_atom_site_aniso_label
_atom_site_aniso_U_11
_atom_site_aniso_U_22
_atom_site_aniso_U_33
_atom_site_aniso_U_23
_atom_site_aniso_U_13
_atom_site_aniso_U_12
Y1 0.0389(2) 0.0453(3) 0.0404(3) -0.01049(19) -0.00274(17) -0.02012(19)
S1 0.0518(7) 0.0583(8) 0.0685(8) -0.0296(7) 0.0016(6) -0.0214(6)
B1 0.048(3) 0.051(3) 0.042(3) -0.005(3) -0.003(2) -0.027(3)
N1 0.042(2) 0.042(2) 0.050(2) -0.0099(18) -0.0047(17) -0.0175(18)
N2 0.047(2) 0.046(2) 0.047(2) -0.0171(19) 0.0005(18) -0.0178(18)
N3 0.040(2) 0.046(2) 0.042(2) -0.0055(18) -0.0029(16) -0.0159(18)
N4 0.040(2) 0.052(2) 0.040(2) -0.0093(17) -0.0059(16) -0.0196(18)
N5 0.043(2) 0.055(2) 0.045(2) -0.0053(19) -0.0037(17) -0.0246(19)
N6 0.042(2) 0.044(2) 0.050(2) -0.0105(18) 0.0016(17) -0.0166(18)
N7 0.041(2) 0.048(2) 0.0380(19) -0.0111(17) 0.0005(16) -0.0230(17)
C1 0.049(3) 0.053(3) 0.039(2) -0.007(2) -0.008(2) -0.024(2)
C2 0.042(3) 0.056(3) 0.044(3) -0.018(2) -0.006(2) -0.020(2)
C3 0.060(3) 0.072(4) 0.054(3) -0.018(3) 0.003(3) -0.029(3)
C4 0.080(4) 0.100(5) 0.063(4) -0.037(4) 0.024(3) -0.042(4)
C5 0.050(4) 0.153(7) 0.092(5) -0.062(5) 0.003(4) -0.025(4)
C6 0.078(5) 0.162(8) 0.100(6) -0.043(5) -0.025(4) 0.031(5)
C7 0.070(4) 0.136(6) 0.050(3) -0.017(4) -0.002(3) 0.011(4)
C8 0.057(3) 0.064(3) 0.057(3) -0.014(2) -0.013(2) -0.034(3)
C9 0.056(3) 0.049(3) 0.048(3) -0.018(2) -0.002(2) -0.030(2)
C10 0.065(4) 0.088(4) 0.075(4) -0.021(3) -0.004(3) -0.038(3)
C11 0.092(5) 0.116(6) 0.082(5) -0.022(4) 0.020(4) -0.061(5)
C12 0.134(6) 0.090(5) 0.059(4) -0.020(4) 0.015(4) -0.065(5)
C13 0.107(5) 0.058(4) 0.070(4) -0.007(3) -0.030(4) -0.027(3)
C14 0.067(3) 0.057(3) 0.064(3) -0.019(3) -0.012(3) -0.029(3)
C15 0.062(3) 0.079(4) 0.038(3) -0.009(3) -0.006(2) -0.023(3)
C16 0.103(5) 0.073(4) 0.047(3) 0.013(3) -0.022(3) -0.055(4)
C17 0.085(4) 0.053(3) 0.067(4) -0.009(3) -0.029(3) -0.007(3)
C18 0.063(4) 0.083(4) 0.056(3) -0.008(3) -0.022(3) -0.027(3)
C19 0.082(4) 0.066(3) 0.054(3) -0.014(3) -0.024(3) -0.032(3)
C20 0.087(4) 0.073(4) 0.101(4) -0.030(3) -0.007(3) -0.046(3)
C21 0.058(3) 0.048(3) 0.057(3) -0.012(2) -0.011(3) -0.025(2)
C22 0.074(4) 0.045(3) 0.068(3) -0.030(3) -0.015(3) -0.015(3)
C23 0.046(3) 0.058(3) 0.047(3) -0.013(2) -0.007(2) -0.014(2)
C24 0.076(4) 0.076(4) 0.073(4) -0.034(3) 0.012(3) -0.029(3)
C25 0.080(4) 0.069(4) 0.056(3) 0.008(3) -0.017(3) -0.025(3)
C26 0.046(3) 0.053(3) 0.036(3) -0.001(2) -0.005(2) -0.009(2)
C27 0.049(3) 0.068(3) 0.041(3) -0.013(3) -0.013(2) -0.009(3)
C28 0.036(2) 0.065(3) 0.041(3) -0.021(2) -0.004(2) -0.014(2)
C29 0.051(3) 0.089(4) 0.056(3) -0.025(3) -0.012(2) -0.028(3)
C30 0.053(3) 0.102(5) 0.103(5) 0.006(4) 0.003(3) -0.046(3)
C31 0.036(3) 0.074(4) 0.057(3) -0.008(3) 0.001(2) -0.029(3)
C32 0.035(3) 0.076(4) 0.059(3) -0.009(3) 0.003(2) -0.019(3)
C33 0.040(3) 0.057(3) 0.050(3) -0.015(2) -0.003(2) -0.009(2)
C34 0.051(3) 0.067(4) 0.086(4) -0.026(3) -0.010(3) -0.005(3)
C35 0.187(13) 0.143(10) 0.36(2) -0.088(13) -0.043(13) -0.034(9)
C36 0.140(11) 0.149(12) 0.42(2) -0.063(14) 0.022(14) -0.011(9)
C37 0.179(14) 0.208(13) 0.32(3) -0.085(19) 0.051(16) 0.029(11)

loop_
_atom_type_symbol
_atom_type_description
_atom_type_scat_dispersion_real
_atom_type_scat_dispersion_imag
_atom_type_scat_source
C C 0.0033 0.0016 'International Tables Vol C Tables 4.2.6.8 and 6.1.1.4'
H H 0.0000 0.0000 'International Tables Vol C Tables 4.2.6.8 and 6.1.1.4'
B B 0.0013 0.0007 'International Tables Vol C Tables 4.2.6.8 and 6.1.1.4'
N N 0.0061 0.0033 'International Tables Vol C Tables 4.2.6.8 and 6.1.1.4'
S S 0.1246 0.1234 'International Tables Vol C Tables 4.2.6.8 and 6.1.1.4'
Y Y -2.7962 3.5667 'International Tables Vol C Tables 4.2.6.8 and 6.1.1.4'

loop_
_geom_angle_atom_site_label_1
_geom_angle_atom_site_label_2
_geom_angle_atom_site_label_3
_geom_angle
_geom_angle_site_symmetry_1
N6 Y1 N2 94.22(12) .
N6 Y1 N7 148.31(12) .
N2 Y1 N7 100.71(12) .
N6 Y1 N4 71.50(11) .
N2 Y1 N4 70.92(12) .
N7 Y1 N4 87.14(11) .
N6 Y1 C17 87.70(16) .
N2 Y1 C17 123.20(15) .
N7 Y1 C17 106.57(16) .
N4 Y1 C17 156.37(15) .
N6 Y1 C15 125.19(14) .
N2 Y1 C15 85.89(15) .
N7 Y1 C15 83.96(14) .
N4 Y1 C15 153.12(14) .
C17 Y1 C15 49.90(17) .
N6 Y1 C19 97.65(15) .
N2 Y1 C19 73.96(14) .
N7 Y1 C19 113.25(14) .
N4 Y1 C19 142.10(14) .
C17 Y1 C19 49.66(17) .
C15 Y1 C19 30.23(14) .
N6 Y1 C16 118.09(16) .
N2 Y1 C16 115.79(16) .
N7 Y1 C16 80.04(15) .
N4 Y1 C16 166.39(14) .
C17 Y1 C16 30.41(16) .
C15 Y1 C16 29.92(15) .
C19 Y1 C16 49.55(16) .
N6 Y1 C18 75.64(15) .
N2 Y1 C18 95.85(16) .
N7 Y1 C18 129.53(14) .
N4 Y1 C18 143.22(14) .
C17 Y1 C18 30.31(16) .
C15 Y1 C18 49.99(16) .
C19 Y1 C18 30.04(15) .
C16 Y1 C18 50.01(17) .
N6 Y1 S1 95.91(9) .
N2 Y1 S1 152.60(9) .
N7 Y1 S1 59.38(9) .
N4 Y1 S1 88.32(9) .
C17 Y1 S1 82.65(13) .
C15 Y1 S1 108.47(13) .
C19 Y1 S1 129.41(12) .
C16 Y1 S1 81.26(13) .
C18 Y1 S1 111.32(13) .
N6 Y1 C1 128.19(12) .
N2 Y1 C1 124.39(12) .
N7 Y1 C1 24.95(11) .
N4 Y1 C1 88.65(11) .
C17 Y1 C1 95.94(16) .
C15 Y1 C1 93.71(14) .
C19 Y1 C1 123.51(14) .
C16 Y1 C1 77.80(14) .
C18 Y1 C1 125.32(14) .
S1 Y1 C1 34.49(9) .
C1 S1 Y1 78.70(16) .
N3 B1 N5 108.4(4) .
N3 B1 N1 109.2(4) .
N5 B1 N1 114.9(4) .
N3 B1 H1B 111(2) .
N5 B1 H1B 102(2) .
N1 B1 H1B 111(2) .
C21 N1 N2 109.1(3) .
C21 N1 B1 127.2(4) .
N2 N1 B1 121.9(3) .
C23 N2 N1 106.5(4) .
C23 N2 Y1 136.4(3) .
N1 N2 Y1 109.5(2) .
C26 N3 N4 110.8(4) .
C26 N3 B1 127.9(4) .
N4 N3 B1 121.1(3) .
C28 N4 N3 105.1(3) .
C28 N4 Y1 140.2(3) .
N3 N4 Y1 114.6(2) .
C31 N5 N6 108.7(4) .
C31 N5 B1 128.1(4) .
N6 N5 B1 120.8(3) .
C33 N6 N5 106.7(4) .
C33 N6 Y1 137.0(3) .
N5 N6 Y1 115.8(2) .
C1 N7 C2 120.9(4) .
C1 N7 Y1 102.7(3) .
C2 N7 Y1 136.0(3) .
N7 C1 C8 123.8(4) .
N7 C1 S1 119.0(3) .
C8 C1 S1 117.3(4) .
N7 C1 Y1 52.3(2) .
C8 C1 Y1 175.2(3) .
S1 C1 Y1 66.81(14) .
C3 C2 C7 118.6(4) .
C3 C2 N7 122.2(4) .
C7 C2 N7 119.1(4) .
C2 C3 C4 121.5(5) .
C2 C3 H3A 119.2 .
C4 C3 H3A 119.2 .
C5 C4 C3 120.4(6) .
C5 C4 H4A 119.8 .
C3 C4 H4A 119.8 .
C4 C5 C6 119.7(6) .
C4 C5 H5A 120.2 .
C6 C5 H5A 120.2 .
C5 C6 C7 120.8(6) .
C5 C6 H6A 119.6 .
C7 C6 H6A 119.6 .
C2 C7 C6 118.8(5) .
C2 C7 H7A 120.6 .
C6 C7 H7A 120.6 .
C9 C8 C1 113.8(4) .
C9 C8 H8A 108.8 .
C1 C8 H8A 108.8 .
C9 C8 H8B 108.8 .
C1 C8 H8B 108.8 .
H8A C8 H8B 107.7 .
C14 C9 C10 118.3(5) .
C14 C9 C8 121.2(4) .
C10 C9 C8 120.4(5) .
C11 C10 C9 122.1(6) .
C11 C10 H10A 118.9 .
C9 C10 H10A 118.9 .
C10 C11 C12 119.8(6) .
C10 C11 H11A 120.1 .
C12 C11 H11A 120.1 .
C11 C12 C13 119.6(6) .
C11 C12 H12A 120.2 .
C13 C12 H12A 120.2 .
C12 C13 C14 120.7(6) .
C12 C13 H13A 119.7 .
C14 C13 H13A 119.7 .
C9 C14 C13 119.5(5) .
C9 C14 H14A 120.3 .
C13 C14 H14A 120.3 .
C16 C15 C19 107.9(5) .
C16 C15 Y1 75.3(3) .
C19 C15 Y1 75.1(3) .
C16 C15 H15A 126.0 .
C19 C15 H15A 126.0 .
Y1 C15 H15A 115.8 .
C15 C16 C17 108.1(5) .
C15 C16 Y1 74.8(3) .
C17 C16 Y1 74.4(3) .
C15 C16 H16A 126.0 .
C17 C16 H16A 126.0 .
Y1 C16 H16A 116.9 .
C18 C17 C16 108.0(5) .
C18 C17 Y1 75.3(3) .
C16 C17 Y1 75.2(3) .
C18 C17 H17A 126.0 .
C16 C17 H17A 126.0 .
Y1 C17 H17A 115.6 .
C19 C18 C17 107.4(5) .
C19 C18 Y1 74.9(3) .
C17 C18 Y1 74.4(3) .
C19 C18 H18A 126.3 .
C17 C18 H18A 126.3 .
Y1 C18 H18A 116.5 .
C18 C19 C15 108.7(5) .
C18 C19 Y1 75.0(3) .
C15 C19 Y1 74.7(3) .
C18 C19 H19A 125.7 .
C15 C19 H19A 125.7 .
Y1 C19 H19A 116.6 .
C21 C20 H20A 109.5 .
C21 C20 H20B 109.5 .
H20A C20 H20B 109.5 .
C21 C20 H20C 109.5 .
H20A C20 H20C 109.5 .
H20B C20 H20C 109.5 .
N1 C21 C22 107.9(4) .
N1 C21 C20 124.0(4) .
C22 C21 C20 128.1(5) .
C21 C22 C23 106.4(4) .
C21 C22 H22A 126.8 .
C23 C22 H22A 126.8 .
N2 C23 C22 110.1(4) .
N2 C23 C24 121.1(4) .
C22 C23 C24 128.8(5) .
C23 C24 H24A 109.5 .
C23 C24 H24B 109.5 .
H24A C24 H24B 109.5 .
C23 C24 H24C 109.5 .
H24A C24 H24C 109.5 .
H24B C24 H24C 109.5 .
C26 C25 H25A 109.5 .
C26 C25 H25B 109.5 .
H25A C25 H25B 109.5 .
C26 C25 H25C 109.5 .
H25A C25 H25C 109.5 .
H25B C25 H25C 109.5 .
N3 C26 C27 106.6(4) .
N3 C26 C25 123.9(5) .
C27 C26 C25 129.5(4) .
C28 C27 C26 107.2(4) .
C28 C27 H27A 126.4 .
C26 C27 H27A 126.4 .
N4 C28 C27 110.3(4) .
N4 C28 C29 122.2(4) .
C27 C28 C29 127.5(4) .
C28 C29 H29A 109.5 .
C28 C29 H29B 109.5 .
H29A C29 H29B 109.5 .
C28 C29 H29C 109.5 .
H29A C29 H29C 109.5 .
H29B C29 H29C 109.5 .
C31 C30 H30A 109.5 .
C31 C30 H30B 109.5 .
H30A C30 H30B 109.5 .
C31 C30 H30C 109.5 .
H30A C30 H30C 109.5 .
H30B C30 H30C 109.5 .
N5 C31 C32 107.6(4) .
N5 C31 C30 122.9(5) .
C32 C31 C30 129.4(4) .
C31 C32 C33 107.3(4) .
C31 C32 H32A 126.4 .
C33 C32 H32A 126.4 .
N6 C33 C32 109.7(4) .
N6 C33 C34 122.3(4) .
C32 C33 C34 128.0(4) .
C33 C34 H34A 109.5 .
C33 C34 H34B 109.5 .
H34A C34 H34B 109.5 .
C33 C34 H34C 109.5 .
H34A C34 H34C 109.5 .
H34B C34 H34C 109.5 .
C36 C35 H35A 109.5 .
C36 C35 H35B 109.5 .
H35A C35 H35B 109.5 .
C36 C35 H35C 109.5 .
H35A C35 H35C 109.5 .
H35B C35 H35C 109.5 .
C35 C36 C37 103.6(7) .
C35 C36 H36A 111.0 .
C37 C36 H36A 111.0 .
C35 C36 H36B 111.0 .
C37 C36 H36B 111.0 .
H36A C36 H36B 109.0 .
C37 C37 C36 118.8(18) 2_757
C37 C37 H37A 107.6 2_757
C36 C37 H37A 107.6 .
C37 C37 H37B 107.6 2_757
C36 C37 H37B 107.6 .
H37A C37 H37B 107.0 .

loop_
_geom_bond_atom_site_label_1
_geom_bond_atom_site_label_2
_geom_bond_distance
_geom_bond_site_symmetry_2
Y1 N6 2.429(3) .
Y1 N2 2.429(4) .
Y1 N7 2.433(3) .
Y1 N4 2.558(3) .
Y1 C17 2.662(5) .
Y1 C15 2.667(4) .
Y1 C19 2.672(5) .
Y1 C16 2.673(5) .
Y1 C18 2.673(5) .
Y1 S1 2.8109(16) .
Y1 C1 2.999(5) .
S1 C1 1.731(5) .
B1 N3 1.536(6) .
B1 N5 1.548(6) .
B1 N1 1.557(6) .
B1 H1B 1.090(18) .
N1 C21 1.353(5) .
N1 N2 1.388(4) .
N2 C23 1.331(5) .
N3 C26 1.339(5) .
N3 N4 1.386(4) .
N4 C28 1.339(5) .
N5 C31 1.358(5) .
N5 N6 1.373(5) .
N6 C33 1.339(5) .
N7 C1 1.297(5) .
N7 C2 1.427(5) .
C1 C8 1.537(6) .
C2 C3 1.355(6) .
C2 C7 1.372(7) .
C3 C4 1.368(7) .
C3 H3A 0.9300 .
C4 C5 1.326(8) .
C4 H4A 0.9300 .
C5 C6 1.359(8) .
C5 H5A 0.9300 .
C6 C7 1.392(8) .
C6 H6A 0.9300 .
C7 H7A 0.9300 .
C8 C9 1.509(6) .
C8 H8A 0.9700 .
C8 H8B 0.9700 .
C9 C14 1.379(6) .
C9 C10 1.381(6) .
C10 C11 1.360(7) .
C10 H10A 0.9300 .
C11 C12 1.367(9) .
C11 H11A 0.9300 .
C12 C13 1.373(8) .
C12 H12A 0.9300 .
C13 C14 1.395(7) .
C13 H13A 0.9300 .
C14 H14A 0.9300 .
C15 C16 1.378(7) .
C15 C19 1.392(7) .
C15 H15A 0.9300 .
C16 C17 1.399(7) .
C16 H16A 0.9300 .
C17 C18 1.395(7) .
C17 H17A 0.9300 .
C18 C19 1.385(7) .
C18 H18A 0.9300 .
C19 H19A 0.9300 .
C20 C21 1.488(6) .
C20 H20A 0.9600 .
C20 H20B 0.9600 .
C20 H20C 0.9600 .
C21 C22 1.372(6) .
C22 C23 1.386(6) .
C22 H22A 0.9300 .
C23 C24 1.491(6) .
C24 H24A 0.9600 .
C24 H24B 0.9600 .
C24 H24C 0.9600 .
C25 C26 1.485(6) .
C25 H25A 0.9600 .
C25 H25B 0.9600 .
C25 H25C 0.9600 .
C26 C27 1.376(6) .
C27 C28 1.372(6) .
C27 H27A 0.9300 .
C28 C29 1.485(6) .
C29 H29A 0.9600 .
C29 H29B 0.9600 .
C29 H29C 0.9600 .
C30 C31 1.500(7) .
C30 H30A 0.9600 .
C30 H30B 0.9600 .
C30 H30C 0.9600 .
C31 C32 1.359(7) .
C32 C33 1.365(6) .
C32 H32A 0.9300 .
C33 C34 1.489(7) .
C34 H34A 0.9600 .
C34 H34B 0.9600 .
C34 H34C 0.9600 .
C35 C36 1.499(8) .
C35 H35A 0.9600 .
C35 H35B 0.9600 .
C35 H35C 0.9600 .
C36 C37 1.512(9) .
C36 H36A 0.9700 .
C36 H36B 0.9700 .
C37 C37 1.34(2) 2_757
C37 H37A 0.9700 .
C37 H37B 0.9700 .
